data_7103484
loop_
_publ_author_name
'Jiang, Hua-Wei'
'Chen, Qing-Yun'
'Xiao, Ji-Chang'
'Gu, Yu-Cheng'

_publ_section_title
;
 Synthesis and reactions of the first fluoroalkylated Ni(II) N-confused
 porphyrins.
;
_journal_issue 42
_journal_name_full 'Chemical communications (Cambridge, England)'
_journal_page_first 5435
_journal_page_last 5437
_journal_paper_doi 10.1039/b811831k
_journal_year 2008
_chemical_formula_sum 'C49 H29 Cl3 F8 N4 Ni'
_chemical_formula_weight 990.82
_chemical_name_systematic
;
?
;
_space_group_IT_number 2
_symmetry_cell_setting triclinic
_symmetry_space_group_name_Hall '-P 1'
_symmetry_space_group_name_H-M 'P -1'
_atom_sites_solution_hydrogens geom
_atom_sites_solution_primary direct
_atom_sites_solution_secondary difmap
_audit_creation_method SHELXL-97
_cell_angle_alpha 63.602(3)
_cell_angle_beta 77.491(3)
_cell_angle_gamma 85.060(3)
_cell_formula_units_Z 2
_cell_length_a 11.3724(16)
_cell_length_b 14.584(2)
_cell_length_c 14.714(2)
_cell_measurement_reflns_used 1247
_cell_measurement_temperature 293(2)
_cell_measurement_theta_max 47.527
_cell_measurement_theta_min 4.490
_cell_volume 2133.8(5)
_computing_cell_refinement 'Bruker SMART'
_computing_data_collection 'Bruker SMART'
_computing_data_reduction 'Bruker SHELXTL'
_computing_molecular_graphics 'Bruker SHELXTL'
_computing_publication_material 'Bruker SHELXTL'
_computing_structure_refinement 'SHELXL-97 (Sheldrick, 1997)'
_computing_structure_solution 'SHELXS-97 (Sheldrick, 1990)'
_diffrn_ambient_temperature 293(2)
_diffrn_measured_fraction_theta_full 0.983
_diffrn_measured_fraction_theta_max 0.983
_diffrn_measurement_device_type 'CCD area detector'
_diffrn_measurement_method 'phi and omega scans'
_diffrn_radiation_monochromator graphite
_diffrn_radiation_source 'fine-focus sealed tube'
_diffrn_radiation_type MoK\a
_diffrn_radiation_wavelength 0.71073
_diffrn_reflns_av_R_equivalents 0.0952
_diffrn_reflns_av_sigmaI/netI 0.1914
_diffrn_reflns_limit_h_max 13
_diffrn_reflns_limit_h_min -13
_diffrn_reflns_limit_k_max 16
_diffrn_reflns_limit_k_min -17
_diffrn_reflns_limit_l_max 10
_diffrn_reflns_limit_l_min -17
_diffrn_reflns_number 11252
_diffrn_reflns_theta_full 25.50
_diffrn_reflns_theta_max 25.50
_diffrn_reflns_theta_min 1.58
_exptl_absorpt_coefficient_mu 0.719
_exptl_absorpt_correction_T_max 1.00000
_exptl_absorpt_correction_T_min 0.75332
_exptl_absorpt_correction_type empirical
_exptl_crystal_colour black
_exptl_crystal_density_diffrn 1.542
_exptl_crystal_density_method 'not measured'
_exptl_crystal_description prismatic
_exptl_crystal_F_000 1004
_exptl_crystal_size_max 0.465
_exptl_crystal_size_mid 0.327
_exptl_crystal_size_min 0.060
_refine_diff_density_max 0.728
_refine_diff_density_min -0.745
_refine_diff_density_rms 0.107
_refine_ls_extinction_coef 0.021(3)
_refine_ls_extinction_expression Fc^*^=kFc[1+0.001xFc^2^\l^3^/sin(2\q)]^-1/4^
_refine_ls_extinction_method SHELXL
_refine_ls_goodness_of_fit_ref 0.825
_refine_ls_hydrogen_treatment constr
_refine_ls_matrix_type full
_refine_ls_number_parameters 647
_refine_ls_number_reflns 7808
_refine_ls_number_restraints 106
_refine_ls_restrained_S_all 0.847
_refine_ls_R_factor_all 0.1792
_refine_ls_R_factor_gt 0.0906
_refine_ls_shift/su_max 0.048
_refine_ls_shift/su_mean 0.006
_refine_ls_structure_factor_coef Fsqd
_refine_ls_weighting_details 'calc w=1/[\s^2^(Fo^2^)+(0.1241P)^2^+0.0000P] where P=(Fo^2^+2Fc^2^)/3'
_refine_ls_weighting_scheme calc
_refine_ls_wR_factor_gt 0.2163
_refine_ls_wR_factor_ref 0.2551
_reflns_number_gt 2785
_reflns_number_total 7808
_reflns_threshold_expression >2sigma(I)
_cod_data_source_file b811831k.txt
_cod_data_source_block cd27180
_cod_depositor_comments
;
The following automatic conversions were performed:
'_symmetry_cell_setting' value 'Triclinic' changed to 'triclinic'
according to '/home/saulius/struct/CIF-dictionaries/cif_core.dic'
dictionary named 'cif_core.dic' version 2.4.1 from 2010-06-29.

Automatic conversion script
Id: cif_fix_enum 1527 2010-12-29 10:47:43Z saulius 
;
_cod_original_sg_symbol_H-M P-1
_cod_database_code 7103484

loop_
_symmetry_equiv_pos_as_xyz
'x, y, z'
'-x, -y, -z'

loop_
_atom_site_label
_atom_site_type_symbol
_atom_site_fract_x
_atom_site_fract_y
_atom_site_fract_z
_atom_site_U_iso_or_equiv
_atom_site_adp_type
_atom_site_occupancy
_atom_site_symmetry_multiplicity
_atom_site_calc_flag
_atom_site_refinement_flags
_atom_site_disorder_assembly
_atom_site_disorder_group
Ni Ni 0.93483(8) -0.03512(7) 0.72570(7) 0.0588(4) Uani 1 1 d . . .
Cl1 Cl 1.0858(12) 0.4852(8) 0.7379(10) 0.118(4) Uani 0.578(11) 1 d PU A 1
Cl2 Cl 0.7132(7) -0.0028(6) 0.1291(7) 0.228(4) Uiso 1 1 d D . .
Cl3 Cl 0.9139(8) 0.1124(6) 0.0225(7) 0.228(3) Uiso 1 1 d D . .
Cl1' Cl 1.009(2) 0.4807(15) 0.7710(15) 0.113(8) Uani 0.422(11) 1 d PU A 2
F1 F 0.9045(5) 0.1344(4) 0.7787(4) 0.1007(16) Uani 1 1 d D . .
F2 F 1.0899(4) 0.1309(4) 0.7084(4) 0.1003(16) Uani 1 1 d D . .
F3 F 1.0947(11) 0.3066(10) 0.5650(10) 0.106(4) Uani 0.578(11) 1 d PDU A 1
F4 F 0.9084(15) 0.3287(9) 0.5864(13) 0.110(5) Uani 0.578(11) 1 d PDU A 1
F5 F 1.0867(18) 0.2739(16) 0.7678(15) 0.130(7) Uani 0.578(11) 1 d PDU A 1
F6 F 0.8961(13) 0.3199(11) 0.7745(10) 0.135(6) Uani 0.578(11) 1 d PDU A 1
F7 F 1.1405(17) 0.4485(16) 0.622(2) 0.139(8) Uani 0.578(11) 1 d PDU A 1
F8 F 0.9443(14) 0.4914(8) 0.6125(11) 0.122(5) Uani 0.578(11) 1 d PDU A 1
F3' F 1.016(3) 0.3259(13) 0.5449(12) 0.120(7) Uani 0.422(11) 1 d PDU A 2
F4' F 0.8606(14) 0.3044(14) 0.6593(18) 0.112(6) Uani 0.422(11) 1 d PDU A 2
F5' F 1.1441(17) 0.338(2) 0.661(2) 0.128(9) Uani 0.422(11) 1 d PDU A 2
F6' F 1.027(2) 0.2674(19) 0.8026(13) 0.099(7) Uani 0.422(11) 1 d PDU A 2
F7' F 0.8952(17) 0.4272(18) 0.748(2) 0.133(9) Uani 0.422(11) 1 d PDU A 2
F8' F 1.052(3) 0.4860(18) 0.5796(15) 0.136(10) Uani 0.422(11) 1 d PDU A 2
N2 N 0.8567(6) 0.2027(5) 0.4722(5) 0.0748(19) Uani 1 1 d . . .
N22 N 1.1026(5) -0.0524(4) 0.6715(5) 0.0617(16) Uani 1 1 d . . .
N23 N 0.9263(5) -0.1724(4) 0.8377(5) 0.0654(17) Uani 1 1 d . . .
N24 N 0.7697(5) -0.0130(4) 0.7781(4) 0.0590(16) Uani 1 1 d . . .
C1 C 0.8333(7) 0.1574(5) 0.5793(6) 0.062(2) Uani 1 1 d . . .
C3 C 0.9742(7) 0.1935(6) 0.4399(6) 0.071(2) Uani 1 1 d . . .
H3 H 1.0120 0.2200 0.3705 0.085 Uiso 1 1 calc R . .
C4 C 1.0343(7) 0.1397(5) 0.5216(6) 0.065(2) Uani 1 1 d . . .
C5 C 1.1516(7) 0.1068(6) 0.5115(6) 0.067(2) Uani 1 1 d . . .
C6 C 1.1845(7) 0.0189(5) 0.5906(6) 0.061(2) Uani 1 1 d . . .
C7 C 1.3060(7) -0.0180(6) 0.5933(6) 0.069(2) Uani 1 1 d . . .
H7 H 1.3757 0.0171 0.5491 0.083 Uiso 1 1 calc R . .
C8 C 1.2996(7) -0.1111(6) 0.6704(6) 0.072(2) Uani 1 1 d . . .
H8 H 1.3645 -0.1535 0.6900 0.086 Uiso 1 1 calc R . .
C9 C 1.1749(7) -0.1353(5) 0.7188(6) 0.064(2) Uani 1 1 d . . .
C10 C 1.1332(7) -0.2296(6) 0.7983(6) 0.066(2) Uani 1 1 d . . .
C11 C 1.0140(7) -0.2483(6) 0.8492(6) 0.071(2) Uani 1 1 d . . .
C12 C 0.9671(8) -0.3435(6) 0.9287(7) 0.085(3) Uani 1 1 d . . .
H12 H 1.0073 -0.4056 0.9497 0.102 Uiso 1 1 calc R . .
C13 C 0.8528(7) -0.3274(6) 0.9687(6) 0.078(2) Uani 1 1 d . . .
H13 H 0.7998 -0.3766 1.0223 0.094 Uiso 1 1 calc R . .
C14 C 0.8286(7) -0.2221(5) 0.9141(6) 0.061(2) Uani 1 1 d . . .
C15 C 0.7249(7) -0.1746(6) 0.9388(6) 0.066(2) Uani 1 1 d . . .
C16 C 0.7031(7) -0.0726(6) 0.8749(6) 0.064(2) Uani 1 1 d . . .
C17 C 0.5932(7) -0.0203(6) 0.8971(6) 0.072(2) Uani 1 1 d . . .
H17 H 0.5359 -0.0447 0.9584 0.087 Uiso 1 1 calc R . .
C18 C 0.5891(7) 0.0679(6) 0.8146(6) 0.069(2) Uani 1 1 d . . .
H18 H 0.5287 0.1166 0.8068 0.083 Uiso 1 1 calc R . .
C19 C 0.6967(7) 0.0737(5) 0.7393(6) 0.061(2) Uani 1 1 d . . .
C20 C 0.7211(7) 0.1489(5) 0.6372(6) 0.0572(19) Uani 1 1 d . . .
C21 C 0.9464(6) 0.1139(5) 0.6190(6) 0.061(2) Uani 1 1 d . . .
C25 C 0.9807(7) 0.1625(5) 0.6870(6) 0.070(2) Uani 1 1 d D A .
C26 C 0.9870(9) 0.2789(6) 0.6423(7) 0.085(3) Uani 1 1 d D . .
C27 C 1.0160(12) 0.3279(9) 0.7078(10) 0.117(4) Uani 1 1 d D A .
C28 C 1.0141(17) 0.4389(11) 0.6794(12) 0.121(8) Uani 1 1 d D . .
C29 C 1.2390(7) 0.1603(6) 0.4111(6) 0.069(2) Uani 1 1 d . . .
C30 C 1.2445(8) 0.2688(6) 0.3642(7) 0.083(2) Uani 1 1 d . . .
H30 H 1.1947 0.3057 0.3947 0.099 Uiso 1 1 calc R . .
C31 C 1.3256(10) 0.3183(8) 0.2721(7) 0.096(3) Uani 1 1 d . . .
H31 H 1.3293 0.3895 0.2398 0.116 Uiso 1 1 calc R . .
C32 C 1.4013(9) 0.2635(10) 0.2273(7) 0.102(3) Uani 1 1 d . . .
H32 H 1.4569 0.2977 0.1663 0.122 Uiso 1 1 calc R . .
C33 C 1.3938(8) 0.1570(8) 0.2738(7) 0.086(3) Uani 1 1 d . . .
H33 H 1.4438 0.1201 0.2434 0.103 Uiso 1 1 calc R . .
C34 C 1.3140(8) 0.1074(6) 0.3631(7) 0.075(2) Uani 1 1 d . . .
H34 H 1.3091 0.0363 0.3930 0.089 Uiso 1 1 calc R . .
C35 C 1.2211(7) -0.3141(6) 0.8325(7) 0.068(2) Uani 1 1 d . . .
C36 C 1.2807(7) -0.3523(6) 0.7653(7) 0.081(2) Uani 1 1 d . . .
H36 H 1.2671 -0.3246 0.6982 0.097 Uiso 1 1 calc R . .
C37 C 1.3627(8) -0.4333(7) 0.7976(9) 0.095(3) Uani 1 1 d . . .
H37 H 1.4036 -0.4585 0.7516 0.114 Uiso 1 1 calc R . .
C38 C 1.3817(8) -0.4742(7) 0.8957(10) 0.093(3) Uani 1 1 d . . .
H38 H 1.4346 -0.5284 0.9174 0.112 Uiso 1 1 calc R . .
C39 C 1.3238(9) -0.4365(7) 0.9625(8) 0.103(3) Uani 1 1 d . . .
H39 H 1.3380 -0.4650 1.0295 0.123 Uiso 1 1 calc R . .
C40 C 1.2421(8) -0.3544(6) 0.9319(7) 0.089(3) Uani 1 1 d . . .
H40 H 1.2034 -0.3284 0.9778 0.107 Uiso 1 1 calc R . .
C41 C 0.6354(8) -0.2317(6) 1.0333(6) 0.067(2) Uani 1 1 d . . .
C42 C 0.5196(8) -0.2496(6) 1.0328(7) 0.078(2) Uani 1 1 d . . .
H42 H 0.4966 -0.2265 0.9693 0.093 Uiso 1 1 calc R . .
C43 C 0.4356(9) -0.3002(7) 1.1214(9) 0.094(3) Uani 1 1 d . . .
H43 H 0.3580 -0.3105 1.1166 0.113 Uiso 1 1 calc R . .
C44 C 0.4649(12) -0.3355(7) 1.2166(9) 0.102(3) Uani 1 1 d . . .
H44 H 0.4078 -0.3683 1.2769 0.122 Uiso 1 1 calc R . .
C45 C 0.5797(12) -0.3214(7) 1.2204(7) 0.097(3) Uani 1 1 d . . .
H45 H 0.6024 -0.3472 1.2843 0.117 Uiso 1 1 calc R . .
C46 C 0.6636(9) -0.2694(6) 1.1311(8) 0.088(3) Uani 1 1 d . . .
H46 H 0.7410 -0.2593 1.1364 0.105 Uiso 1 1 calc R . .
C47 C 0.6213(7) 0.2153(6) 0.5896(6) 0.064(2) Uani 1 1 d . . .
C48 C 0.6428(7) 0.3198(6) 0.5296(6) 0.071(2) Uani 1 1 d . . .
H48 H 0.7176 0.3484 0.5185 0.086 Uiso 1 1 calc R . .
C49 C 0.5486(10) 0.3815(7) 0.4859(7) 0.088(3) Uani 1 1 d . . .
H49 H 0.5619 0.4515 0.4460 0.106 Uiso 1 1 calc R . .
C50 C 0.4392(10) 0.3412(7) 0.5005(7) 0.091(3) Uani 1 1 d . . .
H50 H 0.3781 0.3827 0.4707 0.109 Uiso 1 1 calc R . .
C51 C 0.4202(8) 0.2379(8) 0.5603(8) 0.094(3) Uani 1 1 d . . .
H51 H 0.3449 0.2099 0.5718 0.113 Uiso 1 1 calc R . .
C52 C 0.5108(7) 0.1743(6) 0.6039(7) 0.078(2) Uani 1 1 d . . .
H52 H 0.4966 0.1043 0.6427 0.094 Uiso 1 1 calc R . .
C53 C 0.8338(12) 0.0079(11) 0.0281(12) 0.26(3) Uani 0.578(11) 1 d PD A 1
H53a H 0.8074(14) 0.0254(12) -0.0359(13) 0.306(6) Uani 0.578(11) 1 d PD A 1
H53b H 0.8813(14) -0.0539(12) 0.0455(13) 0.306(6) Uani 0.578(11) 1 d PD A 1
C53' C 0.7539(12) 0.1259(11) 0.0423(12) 0.182(18) Uani 0.422(11) 1 d PRD A 2
H53c H 0.7253(13) 0.1475(12) -0.0208(13) 0.274(19) Uani 0.422(11) 1 d PRD A 2
H53d H 0.7274(13) 0.1707(12) 0.0745(13) 0.274(19) Uani 0.422(11) 1 d PRD A 2

loop_
_atom_site_aniso_label
_atom_site_aniso_U_11
_atom_site_aniso_U_22
_atom_site_aniso_U_33
_atom_site_aniso_U_23
_atom_site_aniso_U_13
_atom_site_aniso_U_12
Ni 0.0568(7) 0.0494(6) 0.0583(7) -0.0130(5) -0.0143(5) 0.0066(4)
Cl1 0.213(9) 0.117(5) 0.185(9) -0.090(5) -0.054(7) -0.029(6)
Cl1' 0.176(17) 0.152(11) 0.156(12) -0.108(9) -0.047(12) -0.007(12)
F1 0.129(4) 0.098(4) 0.072(3) -0.037(3) -0.001(3) -0.038(3)
F2 0.094(4) 0.093(3) 0.133(4) -0.049(3) -0.070(3) 0.027(3)
F3 0.108(8) 0.091(8) 0.103(8) -0.031(6) -0.007(7) -0.031(7)
F4 0.138(11) 0.060(6) 0.122(10) -0.010(7) -0.080(9) 0.014(7)
F5 0.167(15) 0.105(11) 0.145(14) -0.057(10) -0.095(12) 0.038(11)
F6 0.156(11) 0.146(11) 0.160(10) -0.086(9) 0.028(9) -0.031(8)
F7 0.166(14) 0.156(14) 0.210(17) -0.093(13) -0.009(13) -0.047(11)
F8 0.184(11) 0.060(6) 0.115(9) -0.018(6) -0.069(9) 0.026(7)
F3' 0.181(17) 0.076(9) 0.092(11) -0.031(8) -0.011(12) -0.013(13)
F4' 0.113(12) 0.090(11) 0.157(14) -0.062(11) -0.065(10) 0.031(8)
F5' 0.186(16) 0.184(17) 0.184(17) -0.126(14) -0.021(13) -0.011(12)
F6' 0.128(15) 0.085(10) 0.086(10) -0.028(9) -0.038(10) -0.018(11)
F7' 0.144(16) 0.137(15) 0.185(18) -0.112(14) -0.034(13) -0.020(12)
F8' 0.180(19) 0.124(14) 0.141(16) -0.052(12) -0.064(15) -0.038(14)
N2 0.073(5) 0.076(4) 0.065(4) -0.019(4) -0.024(4) 0.016(4)
N22 0.062(4) 0.054(4) 0.062(4) -0.015(3) -0.022(3) 0.005(3)
N23 0.054(4) 0.056(4) 0.072(4) -0.017(4) -0.013(3) 0.011(3)
N24 0.062(4) 0.048(3) 0.054(4) -0.012(3) -0.014(3) 0.008(3)
C1 0.062(5) 0.059(5) 0.058(5) -0.019(4) -0.015(4) 0.003(4)
C3 0.058(5) 0.070(5) 0.061(5) -0.008(4) -0.009(4) 0.002(4)
C4 0.061(5) 0.058(5) 0.060(5) -0.011(4) -0.015(4) 0.004(4)
C5 0.053(5) 0.065(5) 0.069(5) -0.016(5) -0.011(4) -0.005(4)
C6 0.058(5) 0.053(4) 0.062(5) -0.015(4) -0.011(4) -0.005(4)
C7 0.049(5) 0.069(5) 0.072(5) -0.017(5) -0.010(4) 0.003(4)
C8 0.052(5) 0.063(5) 0.081(6) -0.014(5) -0.016(4) 0.006(4)
C9 0.067(6) 0.050(4) 0.057(5) -0.007(4) -0.022(4) 0.015(4)
C10 0.061(5) 0.061(5) 0.068(5) -0.022(4) -0.013(4) 0.016(4)
C11 0.057(5) 0.060(5) 0.076(6) -0.016(5) -0.007(4) 0.014(4)
C12 0.078(6) 0.047(5) 0.084(6) 0.005(5) 0.000(5) 0.007(4)
C13 0.057(5) 0.061(5) 0.080(6) -0.003(5) -0.005(5) 0.004(4)
C14 0.057(5) 0.048(4) 0.058(5) -0.009(4) -0.005(4) 0.001(4)
C15 0.064(5) 0.059(5) 0.057(5) -0.013(4) -0.006(4) 0.012(4)
C16 0.068(5) 0.061(5) 0.058(5) -0.023(4) -0.016(4) 0.017(4)
C17 0.077(6) 0.062(5) 0.059(5) -0.018(5) 0.005(4) 0.005(4)
C18 0.070(5) 0.059(5) 0.064(5) -0.020(4) -0.004(5) 0.012(4)
C19 0.066(5) 0.053(4) 0.058(5) -0.020(4) -0.014(4) 0.006(4)
C20 0.058(5) 0.046(4) 0.055(5) -0.011(4) -0.016(4) 0.010(4)
C21 0.037(4) 0.068(5) 0.060(5) -0.013(4) -0.005(4) -0.006(4)
C25 0.071(6) 0.055(5) 0.070(6) -0.012(5) -0.026(5) 0.009(4)
C26 0.102(8) 0.068(6) 0.081(7) -0.018(6) -0.040(7) 0.002(6)
C27 0.127(11) 0.110(10) 0.132(11) -0.063(9) -0.044(10) 0.017(8)
C28 0.21(3) 0.081(13) 0.111(14) -0.069(12) -0.018(17) -0.035(17)
C29 0.054(5) 0.071(5) 0.057(5) -0.006(5) -0.012(4) -0.001(4)
C30 0.092(7) 0.067(5) 0.069(6) -0.017(5) -0.001(5) -0.009(5)
C31 0.108(8) 0.081(6) 0.071(6) -0.005(6) -0.014(6) -0.022(6)
C32 0.086(7) 0.133(10) 0.065(6) -0.027(7) 0.001(5) -0.026(7)
C33 0.075(6) 0.102(8) 0.070(6) -0.032(6) -0.003(5) -0.009(6)
C34 0.074(6) 0.067(5) 0.079(6) -0.029(5) -0.012(5) -0.006(5)
C35 0.061(5) 0.051(4) 0.073(6) -0.013(4) -0.011(4) 0.013(4)
C36 0.077(6) 0.070(6) 0.088(6) -0.028(5) -0.021(5) 0.012(5)
C37 0.082(7) 0.069(6) 0.118(9) -0.032(6) -0.013(6) 0.013(5)
C38 0.062(6) 0.060(5) 0.137(10) -0.028(7) -0.015(6) 0.015(4)
C39 0.092(7) 0.088(7) 0.088(7) 0.001(6) -0.031(6) 0.011(6)
C40 0.090(7) 0.072(6) 0.077(6) -0.013(5) -0.012(5) 0.023(5)
C41 0.067(6) 0.063(5) 0.057(5) -0.018(4) -0.009(5) 0.013(4)
C42 0.068(6) 0.073(6) 0.070(6) -0.024(5) 0.010(5) 0.002(5)
C43 0.085(7) 0.089(7) 0.094(8) -0.038(7) 0.005(6) -0.004(5)
C44 0.118(10) 0.073(7) 0.091(9) -0.034(6) 0.021(8) 0.003(6)
C45 0.141(10) 0.064(6) 0.059(6) -0.012(5) -0.006(7) 0.023(7)
C46 0.095(7) 0.069(6) 0.084(7) -0.023(6) -0.017(6) 0.019(5)
C47 0.060(5) 0.054(5) 0.066(5) -0.017(4) -0.015(4) 0.011(4)
C48 0.071(6) 0.061(5) 0.065(5) -0.016(4) -0.012(4) 0.012(4)
C49 0.117(8) 0.060(5) 0.069(6) -0.013(5) -0.028(6) 0.031(6)
C50 0.100(8) 0.081(7) 0.093(7) -0.033(6) -0.047(6) 0.038(6)
C51 0.076(6) 0.095(7) 0.121(8) -0.048(7) -0.045(6) 0.017(5)
C52 0.067(6) 0.068(5) 0.103(7) -0.036(5) -0.032(5) 0.018(5)
C53 0.23(4) 0.36(8) 0.113(19) -0.11(3) 0.11(2) -0.20(5)
C53' 0.22(3) 0.11(2) 0.24(5) -0.12(3) -0.12(4) 0.10(2)

loop_
_atom_type_symbol
_atom_type_description
_atom_type_scat_dispersion_real
_atom_type_scat_dispersion_imag
_atom_type_scat_source
C C 0.0033 0.0016 'International Tables Vol C Tables 4.2.6.8 and 6.1.1.4'
H H 0.0000 0.0000 'International Tables Vol C Tables 4.2.6.8 and 6.1.1.4'
N N 0.0061 0.0033 'International Tables Vol C Tables 4.2.6.8 and 6.1.1.4'
F F 0.0171 0.0103 'International Tables Vol C Tables 4.2.6.8 and 6.1.1.4'
Cl Cl 0.1484 0.1585 'International Tables Vol C Tables 4.2.6.8 and 6.1.1.4'
Ni Ni 0.3393 1.1124 'International Tables Vol C Tables 4.2.6.8 and 6.1.1.4'

loop_
_geom_angle_atom_site_label_1
_geom_angle_atom_site_label_2
_geom_angle_atom_site_label_3
_geom_angle
_geom_angle_site_symmetry_1
_geom_angle_site_symmetry_3
_geom_angle_publ_flag
N24 Ni N23 90.2(2) . . ?
N24 Ni N22 178.0(2) . . ?
N23 Ni N22 91.5(2) . . ?
N24 Ni C21 88.9(3) . . ?
N23 Ni C21 174.1(3) . . ?
N22 Ni C21 89.4(3) . . ?
C28 Cl1 F7 47.3(7) . . ?
C53 Cl2 C53' 67.2(4) . . ?
C53' Cl3 C53 65.7(4) . . ?
C28 Cl1' F7' 50.9(9) . . ?
C28 F7 Cl1 55.7(11) . . ?
C28 F7' Cl1' 63.4(11) . . ?
C3 N2 C1 107.7(6) . . ?
C9 N22 C6 103.4(6) . . ?
C9 N22 Ni 126.1(5) . . ?
C6 N22 Ni 129.5(5) . . ?
C14 N23 C11 104.4(6) . . ?
C14 N23 Ni 128.3(5) . . ?
C11 N23 Ni 126.7(5) . . ?
C16 N24 C19 103.2(6) . . ?
C16 N24 Ni 125.9(5) . . ?
C19 N24 Ni 129.9(5) . . ?
C20 C1 N2 122.9(7) . . ?
C20 C1 C21 126.4(7) . . ?
N2 C1 C21 110.5(7) . . ?
N2 C3 C4 112.7(7) . . ?
N2 C3 H3 123.6 . . ?
C4 C3 H3 123.6 . . ?
C5 C4 C3 125.3(7) . . ?
C5 C4 C21 126.4(7) . . ?
C3 C4 C21 107.9(6) . . ?
C4 C5 C6 119.5(7) . . ?
C4 C5 C29 119.7(7) . . ?
C6 C5 C29 120.5(7) . . ?
C5 C6 N22 124.1(7) . . ?
C5 C6 C7 124.6(7) . . ?
N22 C6 C7 110.8(6) . . ?
C8 C7 C6 107.1(7) . . ?
C8 C7 H7 126.4 . . ?
C6 C7 H7 126.4 . . ?
C7 C8 C9 108.1(7) . . ?
C7 C8 H8 126.0 . . ?
C9 C8 H8 126.0 . . ?
C10 C9 N22 125.3(7) . . ?
C10 C9 C8 124.2(6) . . ?
N22 C9 C8 110.4(6) . . ?
C11 C10 C9 123.0(7) . . ?
C11 C10 C35 118.3(7) . . ?
C9 C10 C35 118.7(7) . . ?
C10 C11 N23 124.4(7) . . ?
C10 C11 C12 124.9(7) . . ?
N23 C11 C12 110.3(7) . . ?
C13 C12 C11 107.1(7) . . ?
C13 C12 H12 126.4 . . ?
C11 C12 H12 126.4 . . ?
C12 C13 C14 107.5(7) . . ?
C12 C13 H13 126.3 . . ?
C14 C13 H13 126.3 . . ?
N23 C14 C15 124.7(6) . . ?
N23 C14 C13 110.6(6) . . ?
C15 C14 C13 124.6(7) . . ?
C14 C15 C16 120.8(7) . . ?
C14 C15 C41 119.9(7) . . ?
C16 C15 C41 119.2(7) . . ?
N24 C16 C15 126.2(7) . . ?
N24 C16 C17 110.6(6) . . ?
C15 C16 C17 122.5(7) . . ?
C18 C17 C16 108.1(7) . . ?
C18 C17 H17 125.9 . . ?
C16 C17 H17 125.9 . . ?
C17 C18 C19 106.4(7) . . ?
C17 C18 H18 126.8 . . ?
C19 C18 H18 126.8 . . ?
C20 C19 N24 123.2(7) . . ?
C20 C19 C18 125.0(7) . . ?
N24 C19 C18 111.5(6) . . ?
C1 C20 C19 119.5(6) . . ?
C1 C20 C47 120.3(6) . . ?
C19 C20 C47 120.1(7) . . ?
C4 C21 C1 101.1(6) . . ?
C4 C21 C25 112.6(6) . . ?
C1 C21 C25 112.9(6) . . ?
C4 C21 Ni 117.1(5) . . ?
C1 C21 Ni 115.3(5) . . ?
C25 C21 Ni 98.4(4) . . ?
F2 C25 F1 106.1(6) . . ?
F2 C25 C26 104.7(7) . . ?
F1 C25 C26 103.8(7) . . ?
F2 C25 C21 110.0(6) . . ?
F1 C25 C21 112.9(6) . . ?
C26 C25 C21 118.3(6) . . ?
F3' C26 F4 58.6(12) . . ?
F3' C26 F3 42.1(12) . . ?
F4 C26 F3 100.4(11) . . ?
F3' C26 F4' 101.2(16) . . ?
F4 C26 F4' 42.6(8) . . ?
F3 C26 F4' 142.0(12) . . ?
F3' C26 C25 115.5(11) . . ?
F4 C26 C25 115.9(9) . . ?
F3 C26 C25 104.2(9) . . ?
F4' C26 C25 101.6(10) . . ?
F3' C26 C27 119.0(12) . . ?
F4 C26 C27 113.8(10) . . ?
F3 C26 C27 98.7(9) . . ?
F4' C26 C27 92.3(10) . . ?
C25 C26 C27 119.3(8) . . ?
F5 C27 F6' 33.4(13) . . ?
F5 C27 F5' 64.0(13) . . ?
F6' C27 F5' 97.2(17) . . ?
F5 C27 F6 106.4(16) . . ?
F6' C27 F6 73.0(14) . . ?
F5' C27 F6 166.9(14) . . ?
F5 C27 C28 116.4(14) . . ?
F6' C27 C28 115.9(16) . . ?
F5' C27 C28 89.0(14) . . ?
F6 C27 C28 87.7(11) . . ?
F5 C27 C26 112.9(13) . . ?
F6' C27 C26 117.7(15) . . ?
F5' C27 C26 92.7(11) . . ?
F6 C27 C26 99.5(10) . . ?
C28 C27 C26 125.6(10) . . ?
F8' C28 F8 55.9(17) . . ?
F8' C28 F7' 134(2) . . ?
F8 C28 F7' 77.9(16) . . ?
F8' C28 F7 53.0(15) . . ?
F8 C28 F7 108.8(18) . . ?
F7' C28 F7 172.5(19) . . ?
F8' C28 C27 106.9(16) . . ?
F8 C28 C27 113.5(12) . . ?
F7' C28 C27 90.5(14) . . ?
F7 C28 C27 89.7(13) . . ?
F8' C28 Cl1 109.6(16) . . ?
F8 C28 Cl1 126.0(12) . . ?
F7' C28 Cl1 96.6(12) . . ?
F7 C28 Cl1 76.9(14) . . ?
C27 C28 Cl1 120.3(11) . . ?
F8' C28 Cl1' 129.6(16) . . ?
F8 C28 Cl1' 113.2(14) . . ?
F7' C28 Cl1' 65.7(12) . . ?
F7 C28 Cl1' 107.9(17) . . ?
C27 C28 Cl1' 120.4(13) . . ?
Cl1 C28 Cl1' 31.0(7) . . ?
C34 C29 C30 119.3(7) . . ?
C34 C29 C5 122.4(7) . . ?
C30 C29 C5 118.2(8) . . ?
C31 C30 C29 118.4(9) . . ?
C31 C30 H30 120.8 . . ?
C29 C30 H30 120.8 . . ?
C30 C31 C32 121.0(9) . . ?
C30 C31 H31 119.5 . . ?
C32 C31 H31 119.5 . . ?
C31 C32 C33 119.8(9) . . ?
C31 C32 H32 120.1 . . ?
C33 C32 H32 120.1 . . ?
C34 C33 C32 120.0(9) . . ?
C34 C33 H33 120.0 . . ?
C32 C33 H33 120.0 . . ?
C33 C34 C29 121.4(8) . . ?
C33 C34 H34 119.3 . . ?
C29 C34 H34 119.3 . . ?
C36 C35 C40 119.9(7) . . ?
C36 C35 C10 120.0(8) . . ?
C40 C35 C10 120.1(8) . . ?
C35 C36 C37 120.3(9) . . ?
C35 C36 H36 119.8 . . ?
C37 C36 H36 119.8 . . ?
C38 C37 C36 119.8(10) . . ?
C38 C37 H37 120.1 . . ?
C36 C37 H37 120.1 . . ?
C37 C38 C39 120.2(9) . . ?
C37 C38 H38 119.9 . . ?
C39 C38 H38 119.9 . . ?
C38 C39 C40 121.2(9) . . ?
C38 C39 H39 119.4 . . ?
C40 C39 H39 119.4 . . ?
C35 C40 C39 118.5(9) . . ?
C35 C40 H40 120.7 . . ?
C39 C40 H40 120.7 . . ?
C42 C41 C46 115.2(8) . . ?
C42 C41 C15 123.5(8) . . ?
C46 C41 C15 121.3(8) . . ?
C41 C42 C43 123.2(9) . . ?
C41 C42 H42 118.4 . . ?
C43 C42 H42 118.4 . . ?
C44 C43 C42 120.6(10) . . ?
C44 C43 H43 119.7 . . ?
C42 C43 H43 119.7 . . ?
C45 C44 C43 118.0(10) . . ?
C45 C44 H44 121.0 . . ?
C43 C44 H44 121.0 . . ?
C44 C45 C46 121.1(10) . . ?
C44 C45 H45 119.4 . . ?
C46 C45 H45 119.4 . . ?
C45 C46 C41 121.8(9) . . ?
C45 C46 H46 119.1 . . ?
C41 C46 H46 119.1 . . ?
C52 C47 C48 119.9(7) . . ?
C52 C47 C20 121.2(7) . . ?
C48 C47 C20 118.9(7) . . ?
C47 C48 C49 118.5(8) . . ?
C47 C48 H48 120.7 . . ?
C49 C48 H48 120.7 . . ?
C50 C49 C48 121.6(8) . . ?
C50 C49 H49 119.2 . . ?
C48 C49 H49 119.2 . . ?
C49 C50 C51 118.7(8) . . ?
C49 C50 H50 120.6 . . ?
C51 C50 H50 120.6 . . ?
C50 C51 C52 121.5(9) . . ?
C50 C51 H51 119.2 . . ?
C52 C51 H51 119.2 . . ?
C47 C52 C51 119.7(8) . . ?
C47 C52 H52 120.1 . . ?
C51 C52 H52 120.1 . . ?
Cl2 C53 Cl3 98.6(8) . . ?
Cl2 C53 H53A 112.1 . . ?
Cl3 C53 H53A 112.1 . . ?
Cl2 C53 H53B 112.1 . . ?
Cl3 C53 H53B 112.0 . . ?
H53A C53 H53B 109.7 . . ?
Cl2 C53' Cl3 98.5(8) . . ?
Cl2 C53' H53C 111.8 . . ?
Cl3 C53' H53C 111.7 . . ?
Cl2 C53' H53D 111.2 . . ?
Cl3 C53' H53D 111.5 . . ?
H53C C53' H53D 111.5 . . ?

loop_
_geom_bond_atom_site_label_1
_geom_bond_atom_site_label_2
_geom_bond_distance
_geom_bond_site_symmetry_2
_geom_bond_publ_flag
Ni N24 1.928(6) . ?
Ni N23 1.940(6) . ?
Ni N22 1.944(6) . ?
Ni C21 2.033(7) . ?
Cl1 C28 1.666(18) . ?
Cl1 F7 1.96(3) . ?
Cl2 C53 1.750(13) . ?
Cl2 C53' 1.769(13) . ?
Cl3 C53' 1.787(13) . ?
Cl3 C53 1.804(13) . ?
Cl1' C28 1.70(2) . ?
Cl1' F7' 1.73(3) . ?
F1 C25 1.342(8) . ?
F2 C25 1.340(7) . ?
F3 C26 1.426(13) . ?
F4 C26 1.296(12) . ?
F5 C27 1.276(15) . ?
F6 C27 1.478(14) . ?
F7 C28 1.482(16) . ?
F8 C28 1.322(13) . ?
F3' C26 1.263(14) . ?
F4' C26 1.449(15) . ?
F5' C27 1.460(16) . ?
F6' C27 1.304(16) . ?
F7' C28 1.473(17) . ?
F8' C28 1.301(17) . ?
N2 C3 1.333(9) . ?
N2 C1 1.383(9) . ?
N22 C9 1.396(8) . ?
N22 C6 1.397(9) . ?
N23 C14 1.377(8) . ?
N23 C11 1.401(8) . ?
N24 C16 1.380(9) . ?
N24 C19 1.412(8) . ?
C1 C20 1.354(9) . ?
C1 C21 1.502(9) . ?
C3 C4 1.398(10) . ?
C3 H3 0.9300 . ?
C4 C5 1.378(10) . ?
C4 C21 1.470(10) . ?
C5 C6 1.385(9) . ?
C5 C29 1.501(10) . ?
C6 C7 1.441(9) . ?
C7 C8 1.322(9) . ?
C7 H7 0.9300 . ?
C8 C9 1.438(10) . ?
C8 H8 0.9300 . ?
C9 C10 1.388(10) . ?
C10 C11 1.384(10) . ?
C10 C35 1.492(9) . ?
C11 C12 1.412(10) . ?
C12 C13 1.353(10) . ?
C12 H12 0.9300 . ?
C13 C14 1.417(9) . ?
C13 H13 0.9300 . ?
C14 C15 1.378(9) . ?
C15 C16 1.397(9) . ?
C15 C41 1.472(10) . ?
C16 C17 1.460(9) . ?
C17 C18 1.326(9) . ?
C17 H17 0.9300 . ?
C18 C19 1.441(10) . ?
C18 H18 0.9300 . ?
C19 C20 1.395(9) . ?
C20 C47 1.506(9) . ?
C21 C25 1.580(10) . ?
C25 C26 1.526(10) . ?
C26 C27 1.528(11) . ?
C27 C28 1.481(13) . ?
C29 C34 1.390(10) . ?
C29 C30 1.418(10) . ?
C30 C31 1.382(11) . ?
C30 H30 0.9300 . ?
C31 C32 1.385(12) . ?
C31 H31 0.9300 . ?
C32 C33 1.392(12) . ?
C32 H32 0.9300 . ?
C33 C34 1.350(11) . ?
C33 H33 0.9300 . ?
C34 H34 0.9300 . ?
C35 C36 1.371(10) . ?
C35 C40 1.379(11) . ?
C36 C37 1.413(11) . ?
C36 H36 0.9300 . ?
C37 C38 1.353(13) . ?
C37 H37 0.9300 . ?
C38 C39 1.356(12) . ?
C38 H38 0.9300 . ?
C39 C40 1.418(11) . ?
C39 H39 0.9300 . ?
C40 H40 0.9300 . ?
C41 C42 1.367(11) . ?
C41 C46 1.394(11) . ?
C42 C43 1.372(11) . ?
C42 H42 0.9300 . ?
C43 C44 1.367(13) . ?
C43 H43 0.9300 . ?
C44 C45 1.356(13) . ?
C44 H44 0.9300 . ?
C45 C46 1.381(12) . ?
C45 H45 0.9300 . ?
C46 H46 0.9300 . ?
C47 C52 1.372(10) . ?
C47 C48 1.392(10) . ?
C48 C49 1.409(10) . ?
C48 H48 0.9300 . ?
C49 C50 1.356(12) . ?
C49 H49 0.9300 . ?
C50 C51 1.372(11) . ?
C50 H50 0.9300 . ?
C51 C52 1.387(10) . ?
C51 H51 0.9300 . ?
C52 H52 0.9300 . ?
C53 H53A 0.9700 . ?
C53 H53B 0.9700 . ?
C53' H53C 0.9600 . ?
C53' H53D 0.9600 . ?

loop_
_geom_torsion_atom_site_label_1
_geom_torsion_atom_site_label_2
_geom_torsion_atom_site_label_3
_geom_torsion_atom_site_label_4
_geom_torsion
_geom_torsion_site_symmetry_1
_geom_torsion_site_symmetry_2
_geom_torsion_site_symmetry_3
_geom_torsion_site_symmetry_4
_geom_torsion_publ_flag
N24 Ni N22 C9 137(7) . . . . ?
N23 Ni N22 C9 -7.4(6) . . . . ?
C21 Ni N22 C9 166.7(6) . . . . ?
N24 Ni N22 C6 -30(7) . . . . ?
N23 Ni N22 C6 -173.9(6) . . . . ?
C21 Ni N22 C6 0.2(6) . . . . ?
N24 Ni N23 C14 2.8(6) . . . . ?
N22 Ni N23 C14 -178.4(6) . . . . ?
C21 Ni N23 C14 83(3) . . . . ?
N24 Ni N23 C11 172.4(6) . . . . ?
N22 Ni N23 C11 -8.7(6) . . . . ?
C21 Ni N23 C11 -107(3) . . . . ?
N23 Ni N24 C16 14.6(6) . . . . ?
N22 Ni N24 C16 -130(7) . . . . ?
C21 Ni N24 C16 -159.5(6) . . . . ?
N23 Ni N24 C19 -179.1(6) . . . . ?
N22 Ni N24 C19 37(7) . . . . ?
C21 Ni N24 C19 6.7(6) . . . . ?
C3 N2 C1 C20 -176.7(7) . . . . ?
C3 N2 C1 C21 -0.9(9) . . . . ?
C1 N2 C3 C4 2.0(9) . . . . ?
N2 C3 C4 C5 170.7(7) . . . . ?
N2 C3 C4 C21 -2.3(9) . . . . ?
C3 C4 C5 C6 -149.7(8) . . . . ?
C21 C4 C5 C6 22.0(12) . . . . ?
C3 C4 C5 C29 24.1(12) . . . . ?
C21 C4 C5 C29 -164.1(7) . . . . ?
C4 C5 C6 N22 14.4(11) . . . . ?
C29 C5 C6 N22 -159.4(7) . . . . ?
C4 C5 C6 C7 -174.1(7) . . . . ?
C29 C5 C6 C7 12.1(12) . . . . ?
C9 N22 C6 C5 168.7(7) . . . . ?
Ni N22 C6 C5 -22.4(10) . . . . ?
C9 N22 C6 C7 -3.7(8) . . . . ?
Ni N22 C6 C7 165.1(5) . . . . ?
C5 C6 C7 C8 -169.7(7) . . . . ?
N22 C6 C7 C8 2.7(9) . . . . ?
C6 C7 C8 C9 -0.4(9) . . . . ?
C6 N22 C9 C10 -174.0(7) . . . . ?
Ni N22 C9 C10 16.6(10) . . . . ?
C6 N22 C9 C8 3.5(8) . . . . ?
Ni N22 C9 C8 -165.9(5) . . . . ?
C7 C8 C9 C10 175.5(7) . . . . ?
C7 C8 C9 N22 -2.0(9) . . . . ?
N22 C9 C10 C11 -8.3(12) . . . . ?
C8 C9 C10 C11 174.6(8) . . . . ?
N22 C9 C10 C35 173.3(7) . . . . ?
C8 C9 C10 C35 -3.9(12) . . . . ?
C9 C10 C11 N23 -9.8(13) . . . . ?
C35 C10 C11 N23 168.7(7) . . . . ?
C9 C10 C11 C12 178.4(8) . . . . ?
C35 C10 C11 C12 -3.1(13) . . . . ?
C14 N23 C11 C10 -170.2(8) . . . . ?
Ni N23 C11 C10 18.2(11) . . . . ?
C14 N23 C11 C12 2.7(9) . . . . ?
Ni N23 C11 C12 -169.0(6) . . . . ?
C10 C11 C12 C13 171.1(8) . . . . ?
N23 C11 C12 C13 -1.6(10) . . . . ?
C11 C12 C13 C14 -0.1(10) . . . . ?
C11 N23 C14 C15 173.1(7) . . . . ?
Ni N23 C14 C15 -15.4(11) . . . . ?
C11 N23 C14 C13 -2.7(9) . . . . ?
Ni N23 C14 C13 168.7(5) . . . . ?
C12 C13 C14 N23 1.8(10) . . . . ?
C12 C13 C14 C15 -174.0(8) . . . . ?
N23 C14 C15 C16 11.0(12) . . . . ?
C13 C14 C15 C16 -173.7(8) . . . . ?
N23 C14 C15 C41 -169.1(7) . . . . ?
C13 C14 C15 C41 6.2(12) . . . . ?
C19 N24 C16 C15 168.1(7) . . . . ?
Ni N24 C16 C15 -22.6(11) . . . . ?
C19 N24 C16 C17 -2.9(8) . . . . ?
Ni N24 C16 C17 166.3(5) . . . . ?
C14 C15 C16 N24 8.6(12) . . . . ?
C41 C15 C16 N24 -171.3(7) . . . . ?
C14 C15 C16 C17 178.6(7) . . . . ?
C41 C15 C16 C17 -1.3(11) . . . . ?
N24 C16 C17 C18 2.3(9) . . . . ?
C15 C16 C17 C18 -169.1(7) . . . . ?
C16 C17 C18 C19 -0.6(9) . . . . ?
C16 N24 C19 C20 -171.2(7) . . . . ?
Ni N24 C19 C20 20.2(10) . . . . ?
C16 N24 C19 C18 2.5(8) . . . . ?
Ni N24 C19 C18 -166.1(5) . . . . ?
C17 C18 C19 C20 172.4(7) . . . . ?
C17 C18 C19 N24 -1.2(9) . . . . ?
N2 C1 C20 C19 157.2(7) . . . . ?
C21 C1 C20 C19 -17.9(12) . . . . ?
N2 C1 C20 C47 -18.5(11) . . . . ?
C21 C1 C20 C47 166.4(7) . . . . ?
N24 C19 C20 C1 -19.0(11) . . . . ?
C18 C19 C20 C1 168.2(7) . . . . ?
N24 C19 C20 C47 156.8(7) . . . . ?
C18 C19 C20 C47 -16.1(11) . . . . ?
C5 C4 C21 C1 -171.4(7) . . . . ?
C3 C4 C21 C1 1.6(8) . . . . ?
C5 C4 C21 C25 67.9(10) . . . . ?
C3 C4 C21 C25 -119.2(7) . . . . ?
C5 C4 C21 Ni -45.2(10) . . . . ?
C3 C4 C21 Ni 127.7(6) . . . . ?
C20 C1 C21 C4 175.2(7) . . . . ?
N2 C1 C21 C4 -0.5(8) . . . . ?
C20 C1 C21 C25 -64.3(10) . . . . ?
N2 C1 C21 C25 120.1(7) . . . . ?
C20 C1 C21 Ni 47.8(10) . . . . ?
N2 C1 C21 Ni -127.8(6) . . . . ?
N24 Ni C21 C4 -153.0(6) . . . . ?
N23 Ni C21 C4 126(2) . . . . ?
N22 Ni C21 C4 28.0(6) . . . . ?
N24 Ni C21 C1 -34.2(6) . . . . ?
N23 Ni C21 C1 -115(2) . . . . ?
N22 Ni C21 C1 146.8(6) . . . . ?
N24 Ni C21 C25 86.2(4) . . . . ?
N23 Ni C21 C25 6(3) . . . . ?
N22 Ni C21 C25 -92.8(4) . . . . ?
C4 C21 C25 F2 -58.1(8) . . . . ?
C1 C21 C25 F2 -171.8(6) . . . . ?
Ni C21 C25 F2 66.0(6) . . . . ?
C4 C21 C25 F1 -176.4(6) . . . . ?
C1 C21 C25 F1 69.9(8) . . . . ?
Ni C21 C25 F1 -52.3(6) . . . . ?
C4 C21 C25 C26 62.1(9) . . . . ?
C1 C21 C25 C26 -51.6(9) . . . . ?
Ni C21 C25 C26 -173.7(6) . . . . ?
F2 C25 C26 F3' 93.1(19) . . . . ?
F1 C25 C26 F3' -155.7(18) . . . . ?
C21 C25 C26 F3' -30(2) . . . . ?
F2 C25 C26 F4 159.0(13) . . . . ?
F1 C25 C26 F4 -89.9(14) . . . . ?
C21 C25 C26 F4 36.1(16) . . . . ?
F2 C25 C26 F3 49.7(10) . . . . ?
F1 C25 C26 F3 160.9(8) . . . . ?
C21 C25 C26 F3 -73.1(10) . . . . ?
F2 C25 C26 F4' -158.4(11) . . . . ?
F1 C25 C26 F4' -47.2(12) . . . . ?
C21 C25 C26 F4' 78.7(12) . . . . ?
F2 C25 C26 C27 -59.0(11) . . . . ?
F1 C25 C26 C27 52.1(11) . . . . ?
C21 C25 C26 C27 178.1(8) . . . . ?
F3' C26 C27 F5 -119(2) . . . . ?
F4 C26 C27 F5 175.2(18) . . . . ?
F3 C26 C27 F5 -79.3(18) . . . . ?
F4' C26 C27 F5 137.1(19) . . . . ?
C25 C26 C27 F5 32(2) . . . . ?
F3' C26 C27 F6' -155(2) . . . . ?
F4 C26 C27 F6' 138.5(19) . . . . ?
F3 C26 C27 F6' -116.1(18) . . . . ?
F4' C26 C27 F6' 100(2) . . . . ?
C25 C26 C27 F6' -4(2) . . . . ?
F3' C26 C27 F5' -56(2) . . . . ?
F4 C26 C27 F5' -121.9(17) . . . . ?
F3 C26 C27 F5' -16.4(15) . . . . ?
F4' C26 C27 F5' -160.0(16) . . . . ?
C25 C26 C27 F5' 95.3(15) . . . . ?
F3' C26 C27 F6 128.9(19) . . . . ?
F4 C26 C27 F6 62.8(15) . . . . ?
F3 C26 C27 F6 168.3(11) . . . . ?
F4' C26 C27 F6 24.7(13) . . . . ?
C25 C26 C27 F6 -80.0(11) . . . . ?
F3' C26 C27 C28 35(2) . . . . ?
F4 C26 C27 C28 -31(2) . . . . ?
F3 C26 C27 C28 74.3(16) . . . . ?
F4' C26 C27 C28 -69.2(17) . . . . ?
C25 C26 C27 C28 -173.9(13) . . . . ?
Cl1' F7' C28 F8' -122(2) . . . . ?
Cl1' F7' C28 F8 -122.6(12) . . . . ?
Cl1' F7' C28 F7 32(13) . . . . ?
Cl1' F7' C28 C27 123.4(13) . . . . ?
Cl1' F7' C28 Cl1 2.9(12) . . . . ?
Cl1 F7 C28 F8' 127.2(17) . . . . ?
Cl1 F7 C28 F8 123.9(13) . . . . ?
Cl1 F7 C28 F7' -30(13) . . . . ?
Cl1 F7 C28 C27 -121.2(10) . . . . ?
Cl1 F7 C28 Cl1' 0.7(12) . . . . ?
F5 C27 C28 F8' 117(3) . . . . ?
F6' C27 C28 F8' 154(2) . . . . ?
F5' C27 C28 F8' 57(2) . . . . ?
F6 C27 C28 F8' -136(2) . . . . ?
C26 C27 C28 F8' -36(3) . . . . ?
F5 C27 C28 F8 176.4(18) . . . . ?
F6' C27 C28 F8 -146.2(18) . . . . ?
F5' C27 C28 F8 116.3(19) . . . . ?
F6 C27 C28 F8 -76.4(17) . . . . ?
C26 C27 C28 F8 24(2) . . . . ?
F5 C27 C28 F7' -107(2) . . . . ?
F6' C27 C28 F7' -69(2) . . . . ?
F5' C27 C28 F7' -166.7(16) . . . . ?
F6 C27 C28 F7' 0.6(13) . . . . ?
C26 C27 C28 F7' 100.6(16) . . . . ?
F5 C27 C28 F7 66(2) . . . . ?
F6' C27 C28 F7 103(2) . . . . ?
F5' C27 C28 F7 5.8(18) . . . . ?
F6 C27 C28 F7 173.1(15) . . . . ?
C26 C27 C28 F7 -86.8(18) . . . . ?
F5 C27 C28 Cl1 -9(2) . . . . ?
F6' C27 C28 Cl1 29(2) . . . . ?
F5' C27 C28 Cl1 -68.9(17) . . . . ?
F6 C27 C28 Cl1 98.5(15) . . . . ?
C26 C27 C28 Cl1 -161.5(12) . . . . ?
F5 C27 C28 Cl1' -45(2) . . . . ?
F6' C27 C28 Cl1' -7(2) . . . . ?
F5' C27 C28 Cl1' -104.9(18) . . . . ?
F6 C27 C28 Cl1' 62.5(17) . . . . ?
C26 C27 C28 Cl1' 162.5(15) . . . . ?
F7 Cl1 C28 F8' -42.5(17) . . . . ?
F7 Cl1 C28 F8 -104(2) . . . . ?
F7 Cl1 C28 F7' 176.3(18) . . . . ?
F7 Cl1 C28 C27 81.9(17) . . . . ?
F7 Cl1 C28 Cl1' -179(2) . . . . ?
F7' Cl1' C28 F8' 128(3) . . . . ?
F7' Cl1' C28 F8 63.7(18) . . . . ?
F7' Cl1' C28 F7 -175.9(19) . . . . ?
F7' Cl1' C28 C27 -75.3(17) . . . . ?
F7' Cl1' C28 Cl1 -174(2) . . . . ?
C4 C5 C29 C34 -132.6(8) . . . . ?
C6 C5 C29 C34 41.2(11) . . . . ?
C4 C5 C29 C30 47.4(11) . . . . ?
C6 C5 C29 C30 -138.8(8) . . . . ?
C34 C29 C30 C31 -0.5(12) . . . . ?
C5 C29 C30 C31 179.5(8) . . . . ?
C29 C30 C31 C32 -1.1(14) . . . . ?
C30 C31 C32 C33 1.8(15) . . . . ?
C31 C32 C33 C34 -0.8(14) . . . . ?
C32 C33 C34 C29 -0.8(13) . . . . ?
C30 C29 C34 C33 1.4(12) . . . . ?
C5 C29 C34 C33 -178.5(7) . . . . ?
C11 C10 C35 C36 117.7(9) . . . . ?
C9 C10 C35 C36 -63.8(11) . . . . ?
C11 C10 C35 C40 -61.8(11) . . . . ?
C9 C10 C35 C40 116.7(9) . . . . ?
C40 C35 C36 C37 0.6(13) . . . . ?
C10 C35 C36 C37 -179.0(8) . . . . ?
C35 C36 C37 C38 0.7(14) . . . . ?
C36 C37 C38 C39 -1.1(15) . . . . ?
C37 C38 C39 C40 0.4(15) . . . . ?
C36 C35 C40 C39 -1.2(13) . . . . ?
C10 C35 C40 C39 178.3(8) . . . . ?
C38 C39 C40 C35 0.8(14) . . . . ?
C14 C15 C41 C42 -118.7(9) . . . . ?
C16 C15 C41 C42 61.2(11) . . . . ?
C14 C15 C41 C46 62.9(11) . . . . ?
C16 C15 C41 C46 -117.2(9) . . . . ?
C46 C41 C42 C43 0.6(12) . . . . ?
C15 C41 C42 C43 -178.0(8) . . . . ?
C41 C42 C43 C44 0.1(14) . . . . ?
C42 C43 C44 C45 -1.7(14) . . . . ?
C43 C44 C45 C46 2.5(14) . . . . ?
C44 C45 C46 C41 -1.8(14) . . . . ?
C42 C41 C46 C45 0.2(12) . . . . ?
C15 C41 C46 C45 178.8(7) . . . . ?
C1 C20 C47 C52 132.3(8) . . . . ?
C19 C20 C47 C52 -43.4(11) . . . . ?
C1 C20 C47 C48 -47.3(10) . . . . ?
C19 C20 C47 C48 137.0(8) . . . . ?
C52 C47 C48 C49 0.9(12) . . . . ?
C20 C47 C48 C49 -179.6(7) . . . . ?
C47 C48 C49 C50 -0.4(13) . . . . ?
C48 C49 C50 C51 0.6(14) . . . . ?
C49 C50 C51 C52 -1.2(14) . . . . ?
C48 C47 C52 C51 -1.5(12) . . . . ?
C20 C47 C52 C51 179.0(7) . . . . ?
C50 C51 C52 C47 1.7(14) . . . . ?
C53' Cl2 C53 Cl3 40.4(9) . . . . ?
C53' Cl3 C53 Cl2 -40.4(9) . . . . ?
C53 Cl2 C53' Cl3 -40.8(9) . . . . ?
C53 Cl3 C53' Cl2 39.9(9) . . . . ?
